data_4328537
loop_
_publ_author_name
'Shang-Da Jiang'
'Shan-Shan Liu'
'Li-Nan Zhou'
'Bing-Wu Wang'
'Zhe-Ming Wang'
'Song Gao'

_publ_section_title
;
 Series of Lanthanide Organometallic Single-Ion Magnets
;
_journal_name_full 'Inorganic Chemistry'
_journal_page_first 3079
_journal_page_last 3087
_journal_paper_doi 10.1021/ic202511n
_journal_volume 51
_journal_year 2012
_chemical_formula_sum 'C18 H23 Ho'
_chemical_formula_weight 404.29
_chemical_name_systematic
; 
 ? 
;
_space_group_IT_number 62
_symmetry_cell_setting orthorhombic
_symmetry_space_group_name_Hall '-P 2ac 2n'
_symmetry_space_group_name_H-M 'P n m a'
_atom_sites_solution_hydrogens geom
_atom_sites_solution_primary direct
_atom_sites_solution_secondary difmap
_audit_creation_method SHELXL-97
_cell_angle_alpha 90.00
_cell_angle_beta 90.00
_cell_angle_gamma 90.00
_cell_formula_units_Z 4
_cell_length_a 10.2842(2)
_cell_length_b 13.2709(3)
_cell_length_c 11.8482(3)
_cell_measurement_temperature 293(2)
_cell_volume 1617.05(6)
_computing_cell_refinement 'HKL Scalepack (Otwinowski & Minor, 1997)'
_computing_data_collection 'KappaCCD (Nonius B. V., 1998)'
_computing_data_reduction 'HKL Denzo (Otwinowski & Minor, 1997) & maXus (Mackay et al., 1998)'
_computing_molecular_graphics 'Bruker SHELXTL V5.1 (Sheldrick, 1998)'
_computing_publication_material 'SHELXL-97 (Sheldrick, 1997)'
_computing_structure_refinement 'SHELXL-97 (Sheldrick, 1997)'
_computing_structure_solution 'SHELXS-97 (Sheldrick, 1997)'
_diffrn_ambient_temperature 293(2)
_diffrn_detector_area_resol_mean 9
_diffrn_measured_fraction_theta_full 0.998
_diffrn_measured_fraction_theta_max 0.998
_diffrn_measurement_device_type 'NONIUS KappaCCD'
_diffrn_measurement_method CCD
_diffrn_radiation_monochromator graphite
_diffrn_radiation_source 'fine-focus sealed tube'
_diffrn_radiation_type MoK\a
_diffrn_radiation_wavelength 0.71073
_diffrn_reflns_av_R_equivalents 0.1176
_diffrn_reflns_av_sigmaI/netI 0.0521
_diffrn_reflns_limit_h_max 13
_diffrn_reflns_limit_h_min -13
_diffrn_reflns_limit_k_max 17
_diffrn_reflns_limit_k_min -17
_diffrn_reflns_limit_l_max 15
_diffrn_reflns_limit_l_min -15
_diffrn_reflns_number 28753
_diffrn_reflns_theta_full 27.48
_diffrn_reflns_theta_max 27.48
_diffrn_reflns_theta_min 3.44
_diffrn_standards_decay_% none
_exptl_absorpt_coefficient_mu 4.878
_exptl_absorpt_correction_T_max 0.411
_exptl_absorpt_correction_T_min 0.200
_exptl_absorpt_correction_type multi-scan
_exptl_absorpt_process_details
;
multi-scan from symmetry-related measurements 
 Sortav (Blessing 1995, 1997)
;
_exptl_crystal_colour yellow
_exptl_crystal_density_diffrn 1.661
_exptl_crystal_description block
_exptl_crystal_F_000 792
_exptl_crystal_size_max 0.52
_exptl_crystal_size_mid 0.25
_exptl_crystal_size_min 0.20
_refine_diff_density_max 0.965
_refine_diff_density_min -1.445
_refine_diff_density_rms 0.134
_refine_ls_extinction_coef 0.0212(9)
_refine_ls_extinction_expression Fc^*^=kFc[1+0.001xFc^2^\l^3^/sin(2\q)]^-1/4^
_refine_ls_extinction_method SHELXL
_refine_ls_goodness_of_fit_ref 1.058
_refine_ls_hydrogen_treatment constr
_refine_ls_matrix_type full
_refine_ls_number_parameters 132
_refine_ls_number_reflns 1937
_refine_ls_number_restraints 54
_refine_ls_restrained_S_all 1.060
_refine_ls_R_factor_all 0.0696
_refine_ls_R_factor_gt 0.0388
_refine_ls_shift/su_max 0.001
_refine_ls_shift/su_mean 0.000
_refine_ls_structure_factor_coef Fsqd
_refine_ls_weighting_details 'calc w=1/[\s^2^(Fo^2^)+(0.0395P)^2^+0.0000P] where P=(Fo^2^+2Fc^2^)/3'
_refine_ls_weighting_scheme calc
_refine_ls_wR_factor_gt 0.0755
_refine_ls_wR_factor_ref 0.0823
_reflns_number_gt 1341
_reflns_number_total 1937
_reflns_threshold_expression >2sigma(I)
_cod_data_source_file ic202511n_3Ho.cif
_cod_data_source_block COTHoCp*
_cod_database_code 4328537

loop_
_symmetry_equiv_pos_as_xyz
'x, y, z'
'-x+1/2, -y, z+1/2'
'-x, y+1/2, -z'
'x+1/2, -y+1/2, -z+1/2'
'-x, -y, -z'
'x-1/2, y, -z-1/2'
'x, -y-1/2, z'
'-x-1/2, y-1/2, z-1/2'

loop_
_atom_site_label
_atom_site_type_symbol
_atom_site_fract_x
_atom_site_fract_y
_atom_site_fract_z
_atom_site_U_iso_or_equiv
_atom_site_adp_type
_atom_site_occupancy
_atom_site_symmetry_multiplicity
_atom_site_calc_flag
_atom_site_refinement_flags
_atom_site_disorder_group
Ho1 Ho 0.86907(3) 0.2500 0.98997(2) 0.0510(2) Uani 1 2 d S .
C3 C 0.7737(5) 0.1969(3) 1.1819(3) 0.0508(12) Uani 1 1 d . .
C2 C 0.6834(4) 0.1636(3) 1.0999(4) 0.0476(11) Uani 1 1 d . .
C6 C 0.8541(5) 0.1295(4) 1.2589(5) 0.0777(18) Uani 1 1 d . .
H6AB H 0.8061 0.1158 1.3267 0.116 Uiso 1 1 calc R .
H6AC H 0.9341 0.1629 1.2777 0.116 Uiso 1 1 calc R .
H6AA H 0.8729 0.0673 1.2208 0.116 Uiso 1 1 calc R .
C1 C 0.6284(7) 0.2500 1.0507(6) 0.0575(18) Uani 1 2 d S .
C5 C 0.6492(5) 0.0559(4) 1.0736(5) 0.0779(17) Uani 1 1 d . .
H5AC H 0.5802 0.0342 1.1223 0.117 Uiso 1 1 calc R .
H5AA H 0.7241 0.0140 1.0851 0.117 Uiso 1 1 calc R .
H5AB H 0.6216 0.0508 0.9964 0.117 Uiso 1 1 calc R .
C4 C 0.5221(8) 0.2500 0.9613(8) 0.089(3) Uani 1 2 d S .
H4AA H 0.4381 0.2500 0.9963 0.134 Uiso 1 2 d SR .
H4AB H 0.5316 0.3106 0.9144 0.134 Uiso 1 1 d R .
C7 C 0.8508(11) 0.1975(9) 0.7866(9) 0.081(4) Uani 0.68(3) 1 d PU 1
H7 H 0.7864 0.1706 0.7404 0.098 Uiso 0.68(3) 1 calc PR 1
C8 C 0.9255(15) 0.1227(11) 0.8403(12) 0.078(4) Uani 0.68(3) 1 d PU 1
H8 H 0.8985 0.0579 0.8220 0.093 Uiso 0.68(3) 1 calc PR 1
C9 C 1.0296(17) 0.1234(12) 0.9137(13) 0.078(4) Uani 0.68(3) 1 d PU 1
H9 H 1.0559 0.0591 0.9352 0.094 Uiso 0.68(3) 1 calc PR 1
C10 C 1.1033(13) 0.1992(16) 0.9621(12) 0.088(4) Uani 0.68(3) 1 d PU 1
H10 H 1.1703 0.1733 1.0062 0.105 Uiso 0.68(3) 1 calc PR 1
C15 C 1.111(4) 0.2500 0.997(3) 0.077(11) Uani 0.32(3) 2 d SPU 2
H15 H 1.1747 0.2500 1.0528 0.092 Uiso 0.32(3) 2 calc SPR 2
C12 C 0.874(3) 0.1500(19) 0.813(2) 0.059(7) Uani 0.32(3) 1 d PU 2
H12 H 0.8300 0.0971 0.7781 0.071 Uiso 0.32(3) 1 calc PR 2
C14 C 1.069(3) 0.150(2) 0.961(3) 0.071(8) Uani 0.32(3) 1 d PU 2
H14 H 1.1124 0.0981 0.9979 0.085 Uiso 0.32(3) 1 calc PR 2
C11 C 0.818(3) 0.2500 0.781(3) 0.059(9) Uani 0.32(3) 2 d SPU 2
H11 H 0.7427 0.2500 0.7374 0.070 Uiso 0.32(3) 2 calc SPR 2
C13 C 0.976(3) 0.115(3) 0.882(3) 0.072(9) Uani 0.32(3) 1 d PU 2
H13 H 0.9860 0.0459 0.8730 0.086 Uiso 0.32(3) 1 calc PR 2

loop_
_atom_site_aniso_label
_atom_site_aniso_U_11
_atom_site_aniso_U_22
_atom_site_aniso_U_33
_atom_site_aniso_U_23
_atom_site_aniso_U_13
_atom_site_aniso_U_12
Ho1 0.0507(3) 0.0613(3) 0.0410(2) 0.000 0.00978(15) 0.000
C3 0.054(3) 0.058(3) 0.040(3) 0.0070(19) 0.007(2) -0.002(2)
C2 0.042(3) 0.056(3) 0.045(3) 0.000(2) 0.007(2) -0.006(2)
C6 0.093(5) 0.080(4) 0.059(3) 0.015(3) -0.012(3) 0.014(3)
C1 0.044(4) 0.086(5) 0.043(3) 0.000 -0.002(3) 0.000
C5 0.078(4) 0.074(4) 0.081(4) -0.013(3) 0.015(3) -0.017(3)
C4 0.061(6) 0.135(9) 0.072(5) 0.000 -0.019(5) 0.000
C7 0.099(7) 0.095(9) 0.050(5) -0.012(6) 0.005(5) 0.018(7)
C8 0.085(8) 0.081(7) 0.068(7) -0.022(6) 0.009(6) 0.018(6)
C9 0.080(8) 0.079(7) 0.076(7) -0.004(6) 0.006(6) 0.023(6)
C10 0.062(6) 0.094(8) 0.107(7) -0.002(7) 0.014(6) 0.009(6)
C15 0.070(13) 0.079(14) 0.082(13) 0.000 0.002(9) 0.000
C12 0.072(11) 0.052(10) 0.053(9) -0.008(7) -0.001(8) 0.014(8)
C14 0.064(11) 0.062(11) 0.087(11) -0.007(8) -0.001(8) 0.002(8)
C11 0.072(12) 0.062(13) 0.042(10) 0.000 -0.001(8) 0.000
C13 0.069(12) 0.072(11) 0.074(12) -0.014(8) -0.006(9) 0.004(9)

loop_
_atom_type_symbol
_atom_type_description
_atom_type_scat_dispersion_real
_atom_type_scat_dispersion_imag
_atom_type_scat_source
C C 0.0033 0.0016 'International Tables Vol C Tables 4.2.6.8 and 6.1.1.4'
H H 0.0000 0.0000 'International Tables Vol C Tables 4.2.6.8 and 6.1.1.4'
Ho Ho -0.2175 4.6783 'International Tables Vol C Tables 4.2.6.8 and 6.1.1.4'

loop_
_geom_angle_atom_site_label_1
_geom_angle_atom_site_label_2
_geom_angle_atom_site_label_3
_geom_angle
_geom_angle_site_symmetry_1
_geom_angle_site_symmetry_3
C13 Ho1 C13 93.5(16) . 7_565
C13 Ho1 C12 33.3(8) . .
C13 Ho1 C12 86.7(11) 7_565 .
C13 Ho1 C12 86.7(11) . 7_565
C13 Ho1 C12 33.3(8) 7_565 7_565
C12 Ho1 C12 64.6(11) . 7_565
C13 Ho1 C15 64.5(9) . .
C13 Ho1 C15 64.5(9) 7_565 .
C12 Ho1 C15 90.6(10) . .
C12 Ho1 C15 90.6(10) 7_565 .
C13 Ho1 C14 86.9(11) . 7_565
C13 Ho1 C14 33.2(8) 7_565 7_565
C12 Ho1 C14 98.8(11) . 7_565
C12 Ho1 C14 65.1(9) 7_565 7_565
C15 Ho1 C14 34.3(8) . 7_565
C13 Ho1 C14 33.2(8) . .
C13 Ho1 C14 86.9(11) 7_565 .
C12 Ho1 C14 65.1(9) . .
C12 Ho1 C14 98.8(11) 7_565 .
C15 Ho1 C14 34.3(8) . .
C14 Ho1 C14 65.1(15) 7_565 .
C13 Ho1 C9 90.3(7) . 7_565
C13 Ho1 C9 15.4(6) 7_565 7_565
C12 Ho1 C9 92.3(7) . 7_565
C12 Ho1 C9 47.8(6) 7_565 7_565
C15 Ho1 C9 50.1(6) . 7_565
C14 Ho1 C9 17.8(6) 7_565 7_565
C14 Ho1 C9 76.4(9) . 7_565
C13 Ho1 C9 15.4(6) . .
C13 Ho1 C9 90.3(7) 7_565 .
C12 Ho1 C9 47.8(6) . .
C12 Ho1 C9 92.3(7) 7_565 .
C15 Ho1 C9 50.1(6) . .
C14 Ho1 C9 76.4(9) 7_565 .
C14 Ho1 C9 17.8(6) . .
C9 Ho1 C9 83.5(7) 7_565 .
C13 Ho1 C7 48.4(8) . .
C13 Ho1 C7 74.9(9) 7_565 .
C12 Ho1 C7 17.1(5) . .
C12 Ho1 C7 48.7(7) 7_565 .
C15 Ho1 C7 96.2(9) . .
C14 Ho1 C7 94.5(8) 7_565 .
C14 Ho1 C7 77.3(8) . .
C9 Ho1 C7 83.7(5) 7_565 .
C9 Ho1 C7 61.4(4) . .
C13 Ho1 C7 74.9(9) . 7_565
C13 Ho1 C7 48.4(8) 7_565 7_565
C12 Ho1 C7 48.7(7) . 7_565
C12 Ho1 C7 17.1(5) 7_565 7_565
C15 Ho1 C7 96.2(9) . 7_565
C14 Ho1 C7 77.3(8) 7_565 7_565
C14 Ho1 C7 94.5(8) . 7_565
C9 Ho1 C7 61.4(4) 7_565 7_565
C9 Ho1 C7 83.7(5) . 7_565
C7 Ho1 C7 32.2(5) . 7_565
C13 Ho1 C10 72.4(10) . 7_565
C13 Ho1 C10 46.3(7) 7_565 7_565
C12 Ho1 C10 90.8(8) . 7_565
C12 Ho1 C10 74.2(7) 7_565 7_565
C15 Ho1 C10 18.3(5) . 7_565
C14 Ho1 C10 17.1(6) 7_565 7_565
C14 Ho1 C10 48.1(11) . 7_565
C9 Ho1 C10 31.8(5) 7_565 7_565
C9 Ho1 C10 60.4(7) . 7_565
C7 Ho1 C10 91.2(4) . 7_565
C7 Ho1 C10 82.6(4) 7_565 7_565
C2 C3 C3 108.2(3) . 7_565
C2 C3 C6 125.8(4) . .
C3 C3 C6 126.0(3) 7_565 .
C2 C3 Ho1 74.3(2) . .
C3 C3 Ho1 74.13(10) 7_565 .
C6 C3 Ho1 118.9(3) . .
C3 C2 C1 107.1(4) . .
C3 C2 C5 126.3(5) . .
C1 C2 C5 126.6(5) . .
C3 C2 Ho1 73.8(2) . .
C1 C2 Ho1 74.1(3) . .
C5 C2 Ho1 119.4(3) . .
C3 C6 H6AB 109.5 . .
C3 C6 H6AC 109.5 . .
H6AB C6 H6AC 109.5 . .
C3 C6 H6AA 109.5 . .
H6AB C6 H6AA 109.5 . .
H6AC C6 H6AA 109.5 . .
C2 C1 C2 109.4(6) 7_565 .
C2 C1 C4 125.3(3) 7_565 .
C2 C1 C4 125.3(3) . .
C2 C1 Ho1 74.3(3) 7_565 .
C2 C1 Ho1 74.3(3) . .
C4 C1 Ho1 119.7(6) . .
C2 C5 H5AC 109.5 . .
C2 C5 H5AA 109.5 . .
H5AC C5 H5AA 109.5 . .
C2 C5 H5AB 109.5 . .
H5AC C5 H5AB 109.5 . .
H5AA C5 H5AB 109.5 . .
C1 C4 H4AA 110.3 . .
C1 C4 H4AB 108.8 . .
H4AA C4 H4AB 109.5 . .
C7 C7 C8 134.8(8) 7_565 .
C7 C7 Ho1 73.9(3) 7_565 .
C8 C7 Ho1 73.8(7) . .
C7 C7 H7 112.6 7_565 .
C8 C7 H7 112.6 . .
Ho1 C7 H7 136.3 . .
C9 C8 C7 134.8(13) . .
C9 C8 Ho1 74.4(7) . .
C7 C8 Ho1 73.7(7) . .
C9 C8 H8 112.6 . .
C7 C8 H8 112.6 . .
Ho1 C8 H8 135.7 . .
C8 C9 C10 133.7(13) . .
C8 C9 Ho1 73.9(7) . .
C10 C9 Ho1 74.1(7) . .
C8 C9 H9 113.1 . .
C10 C9 H9 113.1 . .
Ho1 C9 H9 134.6 . .
C9 C10 C10 136.6(9) . 7_565
C9 C10 Ho1 74.1(7) . .
C10 C10 Ho1 74.5(5) 7_565 .
C9 C10 H10 111.7 . .
C10 C10 H10 111.7 7_565 .
Ho1 C10 H10 137.1 . .
C14 C15 C14 131(4) . 7_565
C14 C15 Ho1 72(2) . .
C14 C15 Ho1 72(2) 7_565 .
C14 C15 H15 114.6 . .
C14 C15 H15 114.6 7_565 .
Ho1 C15 H15 137.1 . .
C13 C12 C11 136(3) . .
C13 C12 Ho1 72.4(17) . .
C11 C12 Ho1 74.5(17) . .
C13 C12 H12 111.8 . .
C11 C12 H12 111.8 . .
Ho1 C12 H12 140.1 . .
C13 C14 C15 134(3) . .
C13 C14 Ho1 73.0(18) . .
C15 C14 Ho1 73(2) . .
C13 C14 H14 113.1 . .
C15 C14 H14 113.1 . .
Ho1 C14 H14 137.3 . .
C12 C11 C12 125(3) 7_565 .
C12 C11 Ho1 70.9(17) 7_565 .
C12 C11 Ho1 70.9(17) . .
C12 C11 H11 117.4 7_565 .
C12 C11 H11 117.4 . .
Ho1 C11 H11 135.4 . .
C12 C13 C14 141(3) . .
C12 C13 Ho1 74.3(17) . .
C14 C13 Ho1 73.8(18) . .
C12 C13 H13 109.4 . .
C14 C13 H13 109.4 . .
Ho1 C13 H13 145.9 . .

loop_
_geom_bond_atom_site_label_1
_geom_bond_atom_site_label_2
_geom_bond_distance
_geom_bond_site_symmetry_2
Ho1 C13 2.46(3) .
Ho1 C13 2.46(3) 7_565
Ho1 C12 2.48(2) .
Ho1 C12 2.48(2) 7_565
Ho1 C15 2.49(4) .
Ho1 C14 2.47(3) 7_565
Ho1 C14 2.47(3) .
Ho1 C9 2.523(13) 7_565
Ho1 C9 2.523(13) .
Ho1 C7 2.515(11) .
Ho1 C7 2.515(11) 7_565
Ho1 C10 2.523(12) 7_565
C3 C2 1.416(6) .
C3 C3 1.408(9) 7_565
C3 C6 1.522(6) .
C2 C1 1.405(6) .
C2 C5 1.504(6) .
C6 H6AB 0.9600 .
C6 H6AC 0.9600 .
C6 H6AA 0.9600 .
C1 C2 1.405(6) 7_565
C1 C4 1.523(11) .
C5 H5AC 0.9600 .
C5 H5AA 0.9600 .
C5 H5AB 0.9600 .
C4 H4AA 0.9585 .
C4 H4AB 0.9820 .
C7 C7 1.39(2) 7_565
C7 C8 1.407(17) .
C7 H7 0.9300 .
C8 C9 1.379(17) .
C8 H8 0.9300 .
C9 C10 1.38(2) .
C9 H9 0.9300 .
C10 C10 1.35(4) 7_565
C10 H10 0.9300 .
C15 C14 1.46(4) .
C15 C14 1.46(3) 7_565
C15 H15 0.9300 .
C12 C13 1.42(4) .
C12 C11 1.50(3) .
C12 H12 0.9300 .
C14 C13 1.41(4) .
C14 H14 0.9300 .
C11 C12 1.50(3) 7_565
C11 H11 0.9300 .
C13 H13 0.9300 .

loop_
_geom_torsion_atom_site_label_1
_geom_torsion_atom_site_label_2
_geom_torsion_atom_site_label_3
_geom_torsion_atom_site_label_4
_geom_torsion
_geom_torsion_site_symmetry_1
_geom_torsion_site_symmetry_4
C13 Ho1 C3 C2 -78.6(9) . .
C13 Ho1 C3 C2 136.3(14) 7_565 .
C12 Ho1 C3 C2 -41.8(8) . .
C12 Ho1 C3 C2 68.2(14) 7_565 .
C15 Ho1 C3 C2 -149.2(4) . .
C14 Ho1 C3 C2 175.7(10) 7_565 .
C14 Ho1 C3 C2 -113.1(9) . .
C9 Ho1 C3 C2 158.4(7) 7_565 .
C9 Ho1 C3 C2 -95.1(6) . .
C7 Ho1 C3 C2 -23.4(5) . .
C7 Ho1 C3 C2 29.0(7) 7_565 .
C10 Ho1 C3 C2 -163.7(6) 7_565 .
C13 Ho1 C3 C3 166.8(9) . 7_565
C13 Ho1 C3 C3 21.6(14) 7_565 7_565
C12 Ho1 C3 C3 -156.5(8) . 7_565
C12 Ho1 C3 C3 -46.5(13) 7_565 7_565
C15 Ho1 C3 C3 96.1(3) . 7_565
C14 Ho1 C3 C3 61.0(9) 7_565 7_565
C14 Ho1 C3 C3 132.2(8) . 7_565
C9 Ho1 C3 C3 43.7(7) 7_565 7_565
C9 Ho1 C3 C3 150.2(5) . 7_565
C7 Ho1 C3 C3 -138.1(4) . 7_565
C7 Ho1 C3 C3 -85.7(6) 7_565 7_565
C10 Ho1 C3 C3 81.7(6) 7_565 7_565
C13 Ho1 C3 C6 44.0(10) . .
C13 Ho1 C3 C6 -101.1(14) 7_565 .
C12 Ho1 C3 C6 80.7(9) . .
C12 Ho1 C3 C6 -169.3(13) 7_565 .
C15 Ho1 C3 C6 -26.7(5) . .
C14 Ho1 C3 C6 -61.7(10) 7_565 .
C14 Ho1 C3 C6 9.4(9) . .
C9 Ho1 C3 C6 -79.0(8) 7_565 .
C9 Ho1 C3 C6 27.4(7) . .
C7 Ho1 C3 C6 99.1(5) . .
C7 Ho1 C3 C6 151.6(6) 7_565 .
C10 Ho1 C3 C6 -41.1(7) 7_565 .
C3 C3 C2 C1 -0.3(4) 7_565 .
C6 C3 C2 C1 178.2(5) . .
Ho1 C3 C2 C1 -67.2(4) . .
C3 C3 C2 C5 -178.2(4) 7_565 .
C6 C3 C2 C5 0.3(8) . .
Ho1 C3 C2 C5 114.9(5) . .
C3 C3 C2 Ho1 66.93(11) 7_565 .
C6 C3 C2 Ho1 -114.6(5) . .
C13 Ho1 C2 C3 113.2(9) . .
C13 Ho1 C2 C3 -103(2) 7_565 .
C12 Ho1 C2 C3 147.2(6) . .
C12 Ho1 C2 C3 -146.6(8) 7_565 .
C15 Ho1 C2 C3 43.9(9) . .
C14 Ho1 C2 C3 -9(2) 7_565 .
C14 Ho1 C2 C3 79.4(9) . .
C9 Ho1 C2 C3 -62.1(17) 7_565 .
C9 Ho1 C2 C3 98.2(5) . .
C7 Ho1 C2 C3 163.8(4) . .
C7 Ho1 C2 C3 -164.9(4) 7_565 .
C10 Ho1 C2 C3 31.2(10) 7_565 .
C13 Ho1 C2 C1 -133.2(9) . .
C13 Ho1 C2 C1 10(2) 7_565 .
C12 Ho1 C2 C1 -99.2(7) . .
C12 Ho1 C2 C1 -33.0(9) 7_565 .
C15 Ho1 C2 C1 157.5(9) . .
C14 Ho1 C2 C1 104(2) 7_565 .
C14 Ho1 C2 C1 -167.0(9) . .
C9 Ho1 C2 C1 51.5(17) 7_565 .
C9 Ho1 C2 C1 -148.2(6) . .
C7 Ho1 C2 C1 -82.6(4) . .
C7 Ho1 C2 C1 -51.3(5) 7_565 .
C10 Ho1 C2 C1 144.8(10) 7_565 .
C13 Ho1 C2 C5 -9.8(10) . .
C13 Ho1 C2 C5 134(2) 7_565 .
C12 Ho1 C2 C5 24.2(7) . .
C12 Ho1 C2 C5 90.4(9) 7_565 .
C15 Ho1 C2 C5 -79.2(10) . .
C14 Ho1 C2 C5 -132(2) 7_565 .
C14 Ho1 C2 C5 -43.6(10) . .
C9 Ho1 C2 C5 174.9(17) 7_565 .
C9 Ho1 C2 C5 -24.8(6) . .
C7 Ho1 C2 C5 40.8(5) . .
C7 Ho1 C2 C5 72.1(5) 7_565 .
C10 Ho1 C2 C5 -91.8(10) 7_565 .
C3 C2 C1 C2 0.4(7) . 7_565
C5 C2 C1 C2 178.3(3) . 7_565
Ho1 C2 C1 C2 -66.6(5) . 7_565
C3 C2 C1 C4 -177.4(7) . .
C5 C2 C1 C4 0.5(11) . .
Ho1 C2 C1 C4 115.6(8) . .
C3 C2 C1 Ho1 67.0(3) . .
C5 C2 C1 Ho1 -115.1(5) . .
C13 Ho1 C1 C2 175.1(11) . 7_565
C13 Ho1 C1 C2 -59.1(11) 7_565 7_565
C12 Ho1 C1 C2 -155.6(6) . 7_565
C12 Ho1 C1 C2 -88.5(7) 7_565 7_565
C15 Ho1 C1 C2 58.0(3) . 7_565
C14 Ho1 C1 C2 -21.6(16) 7_565 7_565
C14 Ho1 C1 C2 137.5(15) . 7_565
C9 Ho1 C1 C2 -45.6(7) 7_565 7_565
C9 Ho1 C1 C2 161.6(6) . 7_565
C7 Ho1 C1 C2 -138.4(4) . 7_565
C7 Ho1 C1 C2 -105.6(4) 7_565 7_565
C10 Ho1 C1 C2 -4.2(15) 7_565 7_565
C13 Ho1 C1 C2 59.1(11) . .
C13 Ho1 C1 C2 -175.1(11) 7_565 .
C12 Ho1 C1 C2 88.5(7) . .
C12 Ho1 C1 C2 155.6(6) 7_565 .
C15 Ho1 C1 C2 -58.0(3) . .
C14 Ho1 C1 C2 -137.5(15) 7_565 .
C14 Ho1 C1 C2 21.6(16) . .
C9 Ho1 C1 C2 -161.6(6) 7_565 .
C9 Ho1 C1 C2 45.6(7) . .
C7 Ho1 C1 C2 105.6(4) . .
C7 Ho1 C1 C2 138.4(4) 7_565 .
C10 Ho1 C1 C2 -120.2(13) 7_565 .
C13 Ho1 C1 C4 -62.9(10) . .
C13 Ho1 C1 C4 62.9(10) 7_565 .
C12 Ho1 C1 C4 -33.5(6) . .
C12 Ho1 C1 C4 33.5(6) 7_565 .
C15 Ho1 C1 C4 180.000(3) . .
C14 Ho1 C1 C4 100.4(15) 7_565 .
C14 Ho1 C1 C4 -100.4(15) . .
C9 Ho1 C1 C4 76.4(6) 7_565 .
C9 Ho1 C1 C4 -76.4(6) . .
C7 Ho1 C1 C4 -16.4(3) . .
C7 Ho1 C1 C4 16.4(3) 7_565 .
C10 Ho1 C1 C4 117.8(14) 7_565 .
C13 Ho1 C7 C7 -139.3(11) . 7_565
C13 Ho1 C7 C7 -30.3(8) 7_565 7_565
C12 Ho1 C7 C7 -163(3) . 7_565
C12 Ho1 C7 C7 -6.6(10) 7_565 7_565
C15 Ho1 C7 C7 -91.8(3) . 7_565
C14 Ho1 C7 C7 -57.4(8) 7_565 7_565
C14 Ho1 C7 C7 -120.6(8) . 7_565
C9 Ho1 C7 C7 -43.2(4) 7_565 7_565
C9 Ho1 C7 C7 -129.2(5) . 7_565
C10 Ho1 C7 C7 -74.2(5) 7_565 7_565
C13 Ho1 C7 C8 8.7(13) . .
C13 Ho1 C7 C8 117.6(11) 7_565 .
C12 Ho1 C7 C8 -15(3) . .
C12 Ho1 C7 C8 141.4(14) 7_565 .
C15 Ho1 C7 C8 56.2(9) . .
C14 Ho1 C7 C8 90.6(12) 7_565 .
C14 Ho1 C7 C8 27.4(10) . .
C9 Ho1 C7 C8 104.8(10) 7_565 .
C9 Ho1 C7 C8 18.7(7) . .
C7 Ho1 C7 C8 148.0(8) 7_565 .
C10 Ho1 C7 C8 73.8(10) 7_565 .
C7 C7 C8 C9 -1(2) 7_565 .
Ho1 C7 C8 C9 -46.7(14) . .
C7 C7 C8 Ho1 46.0(7) 7_565 .
C13 Ho1 C8 C9 -9(3) . .
C13 Ho1 C8 C9 88.8(13) 7_565 .
C12 Ho1 C8 C9 163(3) . .
C12 Ho1 C8 C9 118.7(12) 7_565 .
C15 Ho1 C8 C9 25.1(11) . .
C14 Ho1 C8 C9 55.6(13) 7_565 .
C14 Ho1 C8 C9 3.8(13) . .
C9 Ho1 C8 C9 73.4(11) 7_565 .
C7 Ho1 C8 C9 147.6(12) . .
C7 Ho1 C8 C9 128.9(9) 7_565 .
C10 Ho1 C8 C9 43.2(10) 7_565 .
C13 Ho1 C8 C7 -157(4) . .
C13 Ho1 C8 C7 -58.8(13) 7_565 .
C12 Ho1 C8 C7 16(3) . .
C12 Ho1 C8 C7 -28.9(11) 7_565 .
C15 Ho1 C8 C7 -122.5(11) . .
C14 Ho1 C8 C7 -91.9(13) 7_565 .
C14 Ho1 C8 C7 -143.8(13) . .
C9 Ho1 C8 C7 -74.2(10) 7_565 .
C9 Ho1 C8 C7 -147.6(12) . .
C7 Ho1 C8 C7 -18.7(6) 7_565 .
C10 Ho1 C8 C7 -104.4(10) 7_565 .
C7 C8 C9 C10 -1(2) . .
Ho1 C8 C9 C10 -47.8(14) . .
C7 C8 C9 Ho1 46.5(14) . .
C13 Ho1 C9 C8 10(4) . .
C13 Ho1 C9 C8 -91.6(14) 7_565 .
C12 Ho1 C9 C8 -6.4(12) . .
C12 Ho1 C9 C8 -58.4(12) 7_565 .
C15 Ho1 C9 C8 -147.2(14) . .
C14 Ho1 C9 C8 -122.1(13) 7_565 .
C14 Ho1 C9 C8 -171(3) . .
C9 Ho1 C9 C8 -105.5(10) 7_565 .
C7 Ho1 C9 C8 -19.1(8) . .
C7 Ho1 C9 C8 -43.7(9) 7_565 .
C10 Ho1 C9 C8 -128.8(10) 7_565 .
C13 Ho1 C9 C10 156(4) . .
C13 Ho1 C9 C10 54.5(13) 7_565 .
C12 Ho1 C9 C10 139.7(13) . .
C12 Ho1 C9 C10 87.7(12) 7_565 .
C15 Ho1 C9 C10 -1.1(15) . .
C14 Ho1 C9 C10 24.1(13) 7_565 .
C14 Ho1 C9 C10 -24(3) . .
C9 Ho1 C9 C10 40.7(11) 7_565 .
C7 Ho1 C9 C10 127.0(10) . .
C7 Ho1 C9 C10 102.5(9) 7_565 .
C10 Ho1 C9 C10 17.4(8) 7_565 .
C8 C9 C10 C10 3(2) . 7_565
Ho1 C9 C10 C10 -45.1(8) . 7_565
C8 C9 C10 Ho1 47.8(14) . .
C13 Ho1 C10 C9 -8.4(14) . .
C13 Ho1 C10 C9 -121.4(12) 7_565 .
C12 Ho1 C10 C9 -29.8(10) . .
C12 Ho1 C10 C9 -93.1(11) 7_565 .
C15 Ho1 C10 C9 177(4) . .
C14 Ho1 C10 C9 -147.8(16) 7_565 .
C14 Ho1 C10 C9 26(3) . .
C9 Ho1 C10 C9 -131.9(12) 7_565 .
C7 Ho1 C10 C9 -45.0(8) . .
C7 Ho1 C10 C9 -76.1(9) 7_565 .
C10 Ho1 C10 C9 -149.7(8) 7_565 .
C13 Ho1 C10 C10 141.3(12) . 7_565
C13 Ho1 C10 C10 28.3(8) 7_565 7_565
C12 Ho1 C10 C10 119.9(6) . 7_565
C12 Ho1 C10 C10 56.6(6) 7_565 7_565
C15 Ho1 C10 C10 -33(3) . 7_565
C14 Ho1 C10 C10 1.9(12) 7_565 7_565
C14 Ho1 C10 C10 175(3) . 7_565
C9 Ho1 C10 C10 17.8(4) 7_565 7_565
C9 Ho1 C10 C10 149.7(8) . 7_565
C7 Ho1 C10 C10 104.7(3) . 7_565
C7 Ho1 C10 C10 73.6(3) 7_565 7_565
C13 Ho1 C15 C14 -18.9(18) . .
C13 Ho1 C15 C14 -126(2) 7_565 .
C12 Ho1 C15 C14 -40.4(19) . .
C12 Ho1 C15 C14 -105.0(19) 7_565 .
C14 Ho1 C15 C14 -145(4) 7_565 .
C9 Ho1 C15 C14 -133(2) 7_565 .
C9 Ho1 C15 C14 -12.5(16) . .
C7 Ho1 C15 C14 -56.5(19) . .
C7 Ho1 C15 C14 -88.8(18) 7_565 .
C10 Ho1 C15 C14 -131(4) 7_565 .
C13 Ho1 C15 C14 126(2) . 7_565
C13 Ho1 C15 C14 18.9(18) 7_565 7_565
C12 Ho1 C15 C14 105.0(19) . 7_565
C12 Ho1 C15 C14 40.4(19) 7_565 7_565
C14 Ho1 C15 C14 145(4) . 7_565
C9 Ho1 C15 C14 12.5(16) 7_565 7_565
C9 Ho1 C15 C14 133(2) . 7_565
C7 Ho1 C15 C14 88.8(18) . 7_565
C7 Ho1 C15 C14 56.5(19) 7_565 7_565
C10 Ho1 C15 C14 14(3) 7_565 7_565
C13 Ho1 C12 C13 101(2) 7_565 .
C12 Ho1 C12 C13 127.3(16) 7_565 .
C15 Ho1 C12 C13 37.0(18) . .
C14 Ho1 C12 C13 70.4(19) 7_565 .
C14 Ho1 C12 C13 13.3(18) . .
C9 Ho1 C12 C13 87.1(18) 7_565 .
C9 Ho1 C12 C13 8.0(17) . .
C7 Ho1 C12 C13 147(4) . .
C7 Ho1 C12 C13 135(2) 7_565 .
C10 Ho1 C12 C13 55.3(18) 7_565 .
C13 Ho1 C12 C11 -151(3) . .
C13 Ho1 C12 C11 -49.8(17) 7_565 .
C12 Ho1 C12 C11 -23.9(18) 7_565 .
C15 Ho1 C12 C11 -114.2(16) . .
C14 Ho1 C12 C11 -80.8(18) 7_565 .
C14 Ho1 C12 C11 -137.9(19) . .
C9 Ho1 C12 C11 -64.1(16) 7_565 .
C9 Ho1 C12 C11 -143.2(19) . .
C7 Ho1 C12 C11 -4(2) . .
C7 Ho1 C12 C11 -16.4(14) 7_565 .
C10 Ho1 C12 C11 -95.9(16) 7_565 .
C14 C15 C14 C13 -1(7) 7_565 .
Ho1 C15 C14 C13 45(4) . .
C14 C15 C14 Ho1 -46(4) 7_565 .
C13 Ho1 C14 C13 -101(3) 7_565 .
C12 Ho1 C14 C13 -13.3(19) . .
C12 Ho1 C14 C13 -70(2) 7_565 .
C15 Ho1 C14 C13 -148(3) . .
C14 Ho1 C14 C13 -127.0(19) 7_565 .
C9 Ho1 C14 C13 -112(2) 7_565 .
C9 Ho1 C14 C13 0(3) . .
C7 Ho1 C14 C13 -25.9(18) . .
C7 Ho1 C14 C13 -53(2) 7_565 .
C10 Ho1 C14 C13 -129(2) 7_565 .
C13 Ho1 C14 C15 148(3) . .
C13 Ho1 C14 C15 47(2) 7_565 .
C12 Ho1 C14 C15 134(2) . .
C12 Ho1 C14 C15 77.9(19) 7_565 .
C14 Ho1 C14 C15 21(2) 7_565 .
C9 Ho1 C14 C15 35.3(18) 7_565 .
C9 Ho1 C14 C15 147(4) . .
C7 Ho1 C14 C15 122(2) . .
C7 Ho1 C14 C15 94.5(19) 7_565 .
C10 Ho1 C14 C15 18.5(17) 7_565 .
C13 C12 C11 C12 6(6) . 7_565
Ho1 C12 C11 C12 48(3) . 7_565
C13 C12 C11 Ho1 -42(4) . .
C13 Ho1 C11 C12 -123.1(19) . 7_565
C13 Ho1 C11 C12 -16.9(16) 7_565 7_565
C12 Ho1 C11 C12 -140(3) . 7_565
C15 Ho1 C11 C12 -70.0(15) . 7_565
C14 Ho1 C11 C12 -37.5(17) 7_565 7_565
C14 Ho1 C11 C12 -102.6(17) . 7_565
C9 Ho1 C11 C12 -27.0(15) 7_565 7_565
C9 Ho1 C11 C12 -113.0(17) . 7_565
C7 Ho1 C11 C12 -136(4) . 7_565
C7 Ho1 C11 C12 -4(2) 7_565 7_565
C10 Ho1 C11 C12 -54.5(16) 7_565 7_565
C13 Ho1 C11 C12 16.9(16) . .
C13 Ho1 C11 C12 123.1(19) 7_565 .
C12 Ho1 C11 C12 140(3) 7_565 .
C15 Ho1 C11 C12 70.0(15) . .
C14 Ho1 C11 C12 102.6(17) 7_565 .
C14 Ho1 C11 C12 37.5(17) . .
C9 Ho1 C11 C12 113.0(17) 7_565 .
C9 Ho1 C11 C12 27.0(15) . .
C7 Ho1 C11 C12 4(2) . .
C7 Ho1 C11 C12 136(4) 7_565 .
C10 Ho1 C11 C12 85.6(16) 7_565 .
C11 C12 C13 C14 7(7) . .
Ho1 C12 C13 C14 -36(4) . .
C11 C12 C13 Ho1 42(4) . .
C15 C14 C13 C12 -9(7) . .
Ho1 C14 C13 C12 36(4) . .
C15 C14 C13 Ho1 -45(4) . .
C13 Ho1 C13 C12 -79(2) 7_565 .
C12 Ho1 C13 C12 -46.0(16) 7_565 .
C15 Ho1 C13 C12 -138(2) . .
C14 Ho1 C13 C12 -111.2(19) 7_565 .
C14 Ho1 C13 C12 -158(3) . .
C9 Ho1 C13 C12 -93.7(18) 7_565 .
C9 Ho1 C13 C12 -157(5) . .
C7 Ho1 C13 C12 -12.4(14) . .
C7 Ho1 C13 C12 -33.5(16) 7_565 .
C10 Ho1 C13 C12 -120.5(18) 7_565 .
C13 Ho1 C13 C14 79(2) 7_565 .
C12 Ho1 C13 C14 158(3) . .
C12 Ho1 C13 C14 112(2) 7_565 .
C15 Ho1 C13 C14 19.5(19) . .
C14 Ho1 C13 C14 46(2) 7_565 .
C9 Ho1 C13 C14 64(2) 7_565 .
C9 Ho1 C13 C14 0(3) . .
C7 Ho1 C13 C14 145(2) . .
C7 Ho1 C13 C14 124(2) 7_565 .
C10 Ho1 C13 C14 37(2) 7_565 .
